data_7160850
loop_
_publ_author_name
'LIU, EVONNE'
'Chandrasekar, Lavanya'
'Pan, Bo-Xuan'
'Yun-Zhen, Hsieh'
'Liu, Wei-Min'

_publ_section_title
;
 Unconventional Synthetic Pathway of Alkynyl Sulfonium Ylides with
 Aromatic Acid Anhydrides Leading to the Formation of Sulfonium
 Diacylmethylide Frameworks
;
_journal_name_full 'Organic &amp; Biomolecular Chemistry'
_journal_paper_doi 10.1039/D5OB01565K
_journal_year 2025
_chemical_formula_moiety 'C13 H10 Cl2 O2 S'
_chemical_formula_sum 'C13 H10 Cl2 O2 S'
_chemical_formula_weight 301.17
_chemical_name_systematic 5,6-dichloro-2-(tetrahydro-1l4-thiophen-1-ylidene)-1H-indene-1,3(2H)-dione
_space_group_IT_number 9
_space_group_name_Hall 'C -2yc'
_space_group_name_H-M_alt 'C 1 c 1'
_symmetry_cell_setting monoclinic
_symmetry_space_group_name_H-M 'C 1 c 1'
_atom_sites_solution_hydrogens geom
_atom_sites_solution_primary direct
_atom_sites_solution_secondary difmap
_audit_creation_method SHELXL-97
_audit_update_record
;
2024-10-04 deposited with the CCDC.	2025-11-11 downloaded from the CCDC.
;
_cell_angle_alpha 90.00
_cell_angle_beta 114.6260(10)
_cell_angle_gamma 90.00
_cell_formula_units_Z 4
_cell_length_a 10.4636(5)
_cell_length_b 15.3707(7)
_cell_length_c 8.6501(3)
_cell_measurement_reflns_used 5165
_cell_measurement_temperature 200(2)
_cell_measurement_theta_max 25.42
_cell_measurement_theta_min 2.52
_cell_volume 1264.68(9)
_computing_molecular_graphics 'Ortep-3 for Windows (Farrugia, 1997)'
_computing_publication_material 'WinGX publication routines (Farrugia, 1999)'
_computing_structure_refinement 'SHELXL-97 (Sheldrick, 1997)'
_computing_structure_solution 'SHELXS-86 (Sheldrick, 1986)'
_diffrn_ambient_temperature 200(2)
_diffrn_measured_fraction_theta_full 0.992
_diffrn_measured_fraction_theta_max 0.992
_diffrn_measurement_device_type 'Bruker D8 Venture'
_diffrn_radiation_monochromator graphite
_diffrn_radiation_source 'fine-focus sealed tube'
_diffrn_radiation_type MoK\a
_diffrn_radiation_wavelength 0.71073
_diffrn_reflns_av_R_equivalents 0.0465
_diffrn_reflns_av_sigmaI/netI 0.0450
_diffrn_reflns_limit_h_max 12
_diffrn_reflns_limit_h_min -12
_diffrn_reflns_limit_k_max 18
_diffrn_reflns_limit_k_min -18
_diffrn_reflns_limit_l_max 10
_diffrn_reflns_limit_l_min -10
_diffrn_reflns_number 8338
_diffrn_reflns_theta_full 25.43
_diffrn_reflns_theta_max 25.43
_diffrn_reflns_theta_min 2.52
_exptl_absorpt_coefficient_mu 0.667
_exptl_absorpt_correction_T_max 0.9242
_exptl_absorpt_correction_T_min 0.8457
_exptl_absorpt_correction_type multi-scan
_exptl_crystal_colour yellow
_exptl_crystal_density_diffrn 1.582
_exptl_crystal_density_method 'not measured'
_exptl_crystal_description prism
_exptl_crystal_F_000 616
_exptl_crystal_recrystallization_method 'Re-crystallisation from solvent: Acetonitrile'
_exptl_crystal_size_max 0.26
_exptl_crystal_size_mid 0.15
_exptl_crystal_size_min 0.12
_refine_diff_density_max 0.306
_refine_diff_density_min -0.189
_refine_diff_density_rms 0.040
_refine_ls_abs_structure_details 'Flack H D (1983), Acta Cryst. A39, 876-881'
_refine_ls_abs_structure_Flack 0.02(5)
_refine_ls_extinction_method none
_refine_ls_goodness_of_fit_ref 1.037
_refine_ls_hydrogen_treatment mixed
_refine_ls_matrix_type full
_refine_ls_number_parameters 163
_refine_ls_number_reflns 2274
_refine_ls_number_restraints 2
_refine_ls_restrained_S_all 1.037
_refine_ls_R_factor_all 0.0277
_refine_ls_R_factor_gt 0.0260
_refine_ls_shift/su_max 0.000
_refine_ls_shift/su_mean 0.000
_refine_ls_structure_factor_coef Fsqd
_refine_ls_weighting_details 'calc w=1/[\s^2^(Fo^2^)+(0.0311P)^2^+0.4184P] where P=(Fo^2^+2Fc^2^)/3'
_refine_ls_weighting_scheme calc
_refine_ls_wR_factor_gt 0.0638
_refine_ls_wR_factor_ref 0.0647
_reflns_number_gt 2205
_reflns_number_total 2274
_reflns_threshold_expression >2sigma(I)
_cod_data_source_file d5ob01565k2.cif
_cod_data_source_block d24851
_cod_original_sg_symbol_H-M 'C c'
_cod_database_code 7160850

loop_
_symmetry_equiv_pos_as_xyz
'x, y, z'
'x, -y, z+1/2'
'x+1/2, y+1/2, z'
'x+1/2, -y+1/2, z+1/2'

loop_
_atom_site_label
_atom_site_type_symbol
_atom_site_fract_x
_atom_site_fract_y
_atom_site_fract_z
_atom_site_U_iso_or_equiv
_atom_site_adp_type
_atom_site_occupancy
_atom_site_symmetry_multiplicity
_atom_site_calc_flag
_atom_site_refinement_flags
_atom_site_disorder_assembly
_atom_site_disorder_group
C1 C 0.7325(3) 0.3509(2) 0.9235(3) 0.0485(6) Uani 1 1 d . . .
H1A H 0.6773 0.3981 0.9444 0.058 Uiso 1 1 calc R . .
H1B H 0.7218 0.2975 0.9809 0.058 Uiso 1 1 calc R . .
C2 C 0.8862(3) 0.3765(2) 0.9892(4) 0.0654(10) Uani 1 1 d . . .
H2A H 0.9083 0.4204 1.0805 0.079 Uiso 1 1 calc R . .
H2B H 0.9459 0.3247 1.0382 0.079 Uiso 1 1 calc R . .
C3 C 0.9178(3) 0.4122(3) 0.8522(5) 0.0717(11) Uani 1 1 d . . .
H3A H 1.0198 0.4073 0.8827 0.086 Uiso 1 1 calc R . .
H3B H 0.8919 0.4746 0.8361 0.086 Uiso 1 1 calc R . .
C4 C 0.8387(3) 0.36465(17) 0.6944(3) 0.0399(5) Uani 1 1 d . . .
H4A H 0.8922 0.3128 0.6876 0.048 Uiso 1 1 calc R . .
H4B H 0.8223 0.4023 0.5950 0.048 Uiso 1 1 calc R . .
C5 C 0.5530(2) 0.41317(13) 0.5956(3) 0.0281(4) Uani 1 1 d . . .
C6 C 0.4360(2) 0.39592(14) 0.4356(3) 0.0297(4) Uani 1 1 d . . .
C7 C 0.3675(2) 0.48358(13) 0.3759(2) 0.0255(4) Uani 1 1 d . . .
C8 C 0.2552(2) 0.50553(14) 0.2253(3) 0.0287(4) Uani 1 1 d . . .
H8 H 0.2071 0.4628 0.1420 0.034 Uiso 1 1 calc R . .
C9 C 0.2153(2) 0.59285(14) 0.2005(2) 0.0270(4) Uani 1 1 d . . .
C10 C 0.2839(2) 0.65489(13) 0.3264(2) 0.0260(4) Uani 1 1 d . . .
C11 C 0.3981(2) 0.63188(14) 0.4767(3) 0.0283(4) Uani 1 1 d . . .
H11 H 0.4459 0.6740 0.5616 0.034 Uiso 1 1 calc R . .
C12 C 0.4388(2) 0.54588(13) 0.4974(3) 0.0251(4) Uani 1 1 d . . .
C13 C 0.5626(2) 0.50315(13) 0.6397(2) 0.0268(4) Uani 1 1 d . . .
Cl1 Cl 0.08078(6) 0.62349(4) 0.00989(6) 0.03984(16) Uani 1 1 d . . .
Cl2 Cl 0.22819(6) 0.76203(3) 0.29807(6) 0.03733(15) Uani 1 1 d . . .
O1 O 0.39541(19) 0.32756(10) 0.3567(2) 0.0420(4) Uani 1 1 d . . .
O2 O 0.64931(18) 0.54288(10) 0.76168(19) 0.0384(4) Uani 1 1 d . . .
S1 S 0.67241(5) 0.33201(3) 0.69490(6) 0.03015(14) Uani 1 1 d . . .

loop_
_atom_site_aniso_label
_atom_site_aniso_U_11
_atom_site_aniso_U_22
_atom_site_aniso_U_33
_atom_site_aniso_U_23
_atom_site_aniso_U_13
_atom_site_aniso_U_12
C1 0.0548(16) 0.0579(16) 0.0303(12) 0.0149(11) 0.0153(11) 0.0085(13)
C2 0.0536(19) 0.081(2) 0.0396(15) -0.0164(14) -0.0028(13) 0.0136(16)
C3 0.0414(17) 0.087(2) 0.085(3) -0.043(2) 0.0244(17) -0.0247(17)
C4 0.0330(12) 0.0411(13) 0.0461(13) 0.0024(10) 0.0170(10) 0.0069(10)
C5 0.0277(11) 0.0235(10) 0.0300(10) 0.0024(8) 0.0088(9) -0.0008(9)
C6 0.0266(11) 0.0259(10) 0.0343(11) -0.0019(9) 0.0106(9) -0.0022(9)
C7 0.0210(9) 0.0253(10) 0.0278(10) -0.0023(8) 0.0079(8) -0.0044(8)
C8 0.0222(10) 0.0304(10) 0.0293(10) -0.0048(8) 0.0065(8) -0.0024(8)
C9 0.0184(10) 0.0377(11) 0.0219(9) -0.0006(8) 0.0054(8) 0.0002(8)
C10 0.0277(11) 0.0234(10) 0.0261(10) 0.0003(8) 0.0104(9) 0.0032(8)
C11 0.0289(11) 0.0267(10) 0.0245(10) -0.0037(8) 0.0066(8) -0.0003(8)
C12 0.0255(10) 0.0235(9) 0.0257(9) -0.0011(7) 0.0101(7) -0.0028(8)
C13 0.0277(11) 0.0264(10) 0.0252(10) 0.0002(8) 0.0100(8) 0.0008(8)
Cl1 0.0331(3) 0.0417(3) 0.0296(3) -0.0009(2) -0.0019(2) 0.0055(2)
Cl2 0.0441(3) 0.0268(3) 0.0300(3) 0.0010(2) 0.0044(2) 0.0096(2)
O1 0.0426(10) 0.0240(8) 0.0469(10) -0.0087(7) 0.0063(8) -0.0065(7)
O2 0.0394(9) 0.0275(8) 0.0318(8) -0.0044(6) -0.0016(7) 0.0004(7)
S1 0.0296(3) 0.0208(2) 0.0333(3) 0.00140(19) 0.0064(2) -0.0003(2)

loop_
_atom_type_symbol
_atom_type_description
_atom_type_scat_dispersion_real
_atom_type_scat_dispersion_imag
_atom_type_scat_source
C C 0.0033 0.0016 'International Tables Vol C Tables 4.2.6.8 and 6.1.1.4'
H H 0.0000 0.0000 'International Tables Vol C Tables 4.2.6.8 and 6.1.1.4'
Cl Cl 0.1484 0.1585 'International Tables Vol C Tables 4.2.6.8 and 6.1.1.4'
O O 0.0106 0.0060 'International Tables Vol C Tables 4.2.6.8 and 6.1.1.4'
S S 0.1246 0.1234 'International Tables Vol C Tables 4.2.6.8 and 6.1.1.4'

loop_
_geom_angle_atom_site_label_1
_geom_angle_atom_site_label_2
_geom_angle_atom_site_label_3
_geom_angle
_geom_angle_site_symmetry_1
_geom_angle_site_symmetry_3
_geom_angle_publ_flag
C2 C1 S1 106.20(19) . . ?
C2 C1 H1A 110.5 . . ?
S1 C1 H1A 110.5 . . ?
C2 C1 H1B 110.5 . . ?
S1 C1 H1B 110.5 . . ?
H1A C1 H1B 108.7 . . ?
C3 C2 C1 110.8(2) . . ?
C3 C2 H2A 109.5 . . ?
C1 C2 H2A 109.5 . . ?
C3 C2 H2B 109.5 . . ?
C1 C2 H2B 109.5 . . ?
H2A C2 H2B 108.1 . . ?
C2 C3 C4 109.7(3) . . ?
C2 C3 H3A 109.7 . . ?
C4 C3 H3A 109.7 . . ?
C2 C3 H3B 109.7 . . ?
C4 C3 H3B 109.7 . . ?
H3A C3 H3B 108.2 . . ?
C3 C4 S1 107.8(2) . . ?
C3 C4 H4A 110.1 . . ?
S1 C4 H4A 110.1 . . ?
C3 C4 H4B 110.1 . . ?
S1 C4 H4B 110.1 . . ?
H4A C4 H4B 108.5 . . ?
C13 C5 C6 111.89(19) . . ?
C13 C5 S1 127.81(17) . . ?
C6 C5 S1 119.74(16) . . ?
O1 C6 C5 130.6(2) . . ?
O1 C6 C7 124.6(2) . . ?
C5 C6 C7 104.85(17) . . ?
C8 C7 C12 121.49(19) . . ?
C8 C7 C6 129.37(19) . . ?
C12 C7 C6 109.11(18) . . ?
C7 C8 C9 117.46(19) . . ?
C7 C8 H8 121.3 . . ?
C9 C8 H8 121.3 . . ?
C8 C9 C10 120.84(19) . . ?
C8 C9 Cl1 118.75(16) . . ?
C10 C9 Cl1 120.40(16) . . ?
C11 C10 C9 120.95(18) . . ?
C11 C10 Cl2 118.69(15) . . ?
C9 C10 Cl2 120.36(16) . . ?
C12 C11 C10 117.54(19) . . ?
C12 C11 H11 121.2 . . ?
C10 C11 H11 121.2 . . ?
C11 C12 C7 121.6(2) . . ?
C11 C12 C13 129.41(19) . . ?
C7 C12 C13 108.91(18) . . ?
O2 C13 C5 131.0(2) . . ?
O2 C13 C12 123.87(18) . . ?
C5 C13 C12 105.15(17) . . ?
C5 S1 C4 107.25(11) . . ?
C5 S1 C1 105.97(12) . . ?
C4 S1 C1 93.47(13) . . ?

loop_
_geom_bond_atom_site_label_1
_geom_bond_atom_site_label_2
_geom_bond_distance
_geom_bond_site_symmetry_2
_geom_bond_publ_flag
C1 C2 1.517(5) . ?
C1 S1 1.831(3) . ?
C1 H1A 0.9900 . ?
C1 H1B 0.9900 . ?
C2 C3 1.463(6) . ?
C2 H2A 0.9900 . ?
C2 H2B 0.9900 . ?
C3 C4 1.463(4) . ?
C3 H3A 0.9900 . ?
C3 H3B 0.9900 . ?
C4 S1 1.813(3) . ?
C4 H4A 0.9900 . ?
C4 H4B 0.9900 . ?
C5 C13 1.427(3) . ?
C5 C6 1.439(3) . ?
C5 S1 1.721(2) . ?
C6 O1 1.228(3) . ?
C6 C7 1.512(3) . ?
C7 C8 1.384(3) . ?
C7 C12 1.387(3) . ?
C8 C9 1.395(3) . ?
C8 H8 0.9500 . ?
C9 C10 1.399(3) . ?
C9 Cl1 1.729(2) . ?
C10 C11 1.396(3) . ?
C10 Cl2 1.730(2) . ?
C11 C12 1.377(3) . ?
C11 H11 0.9500 . ?
C12 C13 1.515(3) . ?
C13 O2 1.229(3) . ?
